data_4314309
loop_
_publ_author_name
'Richard D. Adams'
'O-Sung Kwon'

_publ_section_title
;
 Syntheses and Reactivity of the Diselenido Molybdenum-Manganese Complex
 CpMoMn(CO)5(\m-Se2)
;
_journal_name_full 'Inorganic Chemistry'
_journal_page_first 6175
_journal_page_last 6182
_journal_paper_doi 10.1021/ic030077z
_journal_volume 42
_journal_year 2003
_chemical_formula_sum 'C13 H10 Co Mn Mo O4 Se2'
_chemical_formula_weight 597.94
_chemical_name_systematic
;
  ?
;
_space_group_IT_number 2
_symmetry_cell_setting triclinic
_symmetry_space_group_name_Hall '-P 1'
_symmetry_space_group_name_H-M 'P -1'
_atom_sites_solution_hydrogens geom
_atom_sites_solution_primary direct
_atom_sites_solution_secondary difmap
_audit_creation_method SHELXL-97
_cell_angle_alpha 80.1270(10)
_cell_angle_beta 75.7420(10)
_cell_angle_gamma 74.6840(10)
_cell_formula_units_Z 4
_cell_length_a 8.1398(4)
_cell_length_b 13.5251(6)
_cell_length_c 15.6805(7)
_cell_measurement_reflns_used 6068
_cell_measurement_temperature 296(2)
_cell_measurement_theta_max 28.25
_cell_measurement_theta_min 2.18
_cell_volume 1603.20(13)
_computing_cell_refinement 'SAINT+ NT V6.02a (Bruker, 1998)'
_computing_data_collection 'SMART NT V5.619 (Bruker, 2000)'
_computing_data_reduction 'SAINT+ NT V6.02a'
_computing_molecular_graphics 'SHELXTL V5.1 (Sheldrick, 1997)'
_computing_publication_material 'SHELXTL V5.1'
_computing_structure_refinement 'SHELXL-97 (Sheldrick, 1997)'
_computing_structure_solution 'SHELXS-97 (Sheldrick, 1990)'
_diffrn_ambient_temperature 296(2)
_diffrn_measured_fraction_theta_full 0.992
_diffrn_measured_fraction_theta_max 0.992
_diffrn_measurement_device_type 'Bruker SMART APEX CCD diffractometer'
_diffrn_measurement_method 'omega scans'
_diffrn_radiation_monochromator graphite
_diffrn_radiation_source 'fine-focus sealed tube'
_diffrn_radiation_type MoK\a
_diffrn_radiation_wavelength 0.71073
_diffrn_reflns_av_R_equivalents 0.0209
_diffrn_reflns_av_sigmaI/netI 0.0330
_diffrn_reflns_limit_h_max 10
_diffrn_reflns_limit_h_min -10
_diffrn_reflns_limit_k_max 18
_diffrn_reflns_limit_k_min -18
_diffrn_reflns_limit_l_max 20
_diffrn_reflns_limit_l_min -20
_diffrn_reflns_number 17121
_diffrn_reflns_theta_full 28.31
_diffrn_reflns_theta_max 28.31
_diffrn_reflns_theta_min 1.57
_exptl_absorpt_coefficient_mu 7.120
_exptl_absorpt_correction_T_max 1
_exptl_absorpt_correction_T_min 0.796604
_exptl_absorpt_correction_type SADABS
_exptl_absorpt_process_details '(SADABS, Bruker, 1997)'
_exptl_crystal_colour dark-brown
_exptl_crystal_density_diffrn 2.477
_exptl_crystal_density_method 'not measured'
_exptl_crystal_description Block
_exptl_crystal_F_000 1128
_exptl_crystal_size_max 0.20
_exptl_crystal_size_mid 0.16
_exptl_crystal_size_min 0.08
_refine_diff_density_max 0.396
_refine_diff_density_min -0.549
_refine_diff_density_rms 0.105
_refine_ls_extinction_method none
_refine_ls_goodness_of_fit_ref 1.023
_refine_ls_hydrogen_treatment mixed
_refine_ls_matrix_type full
_refine_ls_number_parameters 397
_refine_ls_number_reflns 7908
_refine_ls_number_restraints 0
_refine_ls_restrained_S_all 1.023
_refine_ls_R_factor_all 0.0332
_refine_ls_R_factor_gt 0.0252
_refine_ls_shift/su_max 0.001
_refine_ls_shift/su_mean 0.000
_refine_ls_structure_factor_coef Fsqd
_refine_ls_weighting_details 'calc w=1/[\s^2^(Fo^2^)+(0.0285P)^2^+0.0000P] where P=(Fo^2^+2Fc^2^)/3'
_refine_ls_weighting_scheme calc
_refine_ls_wR_factor_gt 0.0588
_refine_ls_wR_factor_ref 0.0618
_reflns_number_gt 6650
_reflns_number_total 7908
_reflns_threshold_expression >2sigma(I)
_cod_data_source_file ic030077z_6.cif
_cod_data_source_block ksseoxos
_cod_depositor_comments
;
The following automatic conversions were performed:

'_symmetry_cell_setting' value 'Triclinic' changed to 'triclinic'
according to the built-in table from CIF Core dictionary named
'cif_core.dic' version 2.4.1 from 2010-06-29.

Automatic conversion script
Id: cif_fix_values 1646 2011-03-28 12:23:43Z adriana 
;
_cod_database_code 4314309

loop_
_symmetry_equiv_pos_as_xyz
'x, y, z'
'-x, -y, -z'

loop_
_atom_site_label
_atom_site_type_symbol
_atom_site_fract_x
_atom_site_fract_y
_atom_site_fract_z
_atom_site_U_iso_or_equiv
_atom_site_adp_type
_atom_site_occupancy
_atom_site_symmetry_multiplicity
_atom_site_calc_flag
_atom_site_refinement_flags
_atom_site_disorder_assembly
_atom_site_disorder_group
Mn1 Mn 0.44675(6) 0.48802(3) 0.74729(3) 0.03722(11) Uani 1 1 d . . .
Mo1 Mo 0.58959(3) 0.369271(19) 0.903101(16) 0.03427(6) Uani 1 1 d . . .
Co1 Co 0.76689(5) 0.39138(3) 0.71286(2) 0.03451(9) Uani 1 1 d . . .
Se1 Se 0.67017(4) 0.51888(2) 0.806412(19) 0.03456(7) Uani 1 1 d . . .
Se2 Se 0.55088(4) 0.30332(2) 0.77509(2) 0.04026(8) Uani 1 1 d . . .
C10 C 0.4052(4) 0.4636(3) 0.6463(2) 0.0528(9) Uani 1 1 d . . .
C11 C 0.4105(5) 0.6220(3) 0.7082(3) 0.0574(10) Uani 1 1 d . . .
C12 C 0.2268(4) 0.5047(3) 0.8112(2) 0.0497(8) Uani 1 1 d . . .
C31 C 0.6827(5) 0.2961(3) 1.0351(2) 0.0622(11) Uani 1 1 d . . .
H31 H 0.6092 0.3103 1.0894 0.075 Uiso 1 1 calc R . .
C32 C 0.8019(5) 0.3524(3) 0.9855(3) 0.0586(10) Uani 1 1 d . . .
H32 H 0.8168 0.4134 0.9991 0.070 Uiso 1 1 calc R . .
C33 C 0.8963(4) 0.3007(3) 0.9111(2) 0.0540(9) Uani 1 1 d . . .
H33 H 0.9886 0.3194 0.8688 0.065 Uiso 1 1 calc R . .
C34 C 0.8276(4) 0.2184(3) 0.9123(2) 0.0525(9) Uani 1 1 d . . .
H34 H 0.8635 0.1723 0.8700 0.063 Uiso 1 1 calc R . .
C35 C 0.6931(5) 0.2149(3) 0.9888(2) 0.0584(10) Uani 1 1 d . . .
H35 H 0.6241 0.1670 1.0051 0.070 Uiso 1 1 calc R . .
C41 C 0.9696(5) 0.4465(3) 0.6310(2) 0.0564(9) Uani 1 1 d . . .
H41 H 0.9977 0.5074 0.6358 0.068 Uiso 1 1 calc R . .
C42 C 1.0365(4) 0.3495(3) 0.6719(2) 0.0541(9) Uani 1 1 d . . .
H42 H 1.1172 0.3343 0.7080 0.065 Uiso 1 1 calc R . .
C43 C 0.9625(6) 0.2807(3) 0.6495(3) 0.0735(13) Uani 1 1 d . . .
H43 H 0.9845 0.2102 0.6679 0.088 Uiso 1 1 calc R . .
C44 C 0.8482(6) 0.3336(5) 0.5945(3) 0.0943(19) Uani 1 1 d . . .
H44 H 0.7803 0.3050 0.5704 0.113 Uiso 1 1 calc R . .
C45 C 0.8549(5) 0.4383(4) 0.5822(2) 0.0804(15) Uani 1 1 d . . .
H45 H 0.7939 0.4915 0.5478 0.096 Uiso 1 1 calc R . .
O1 O 0.3882(3) 0.40852(18) 0.96649(14) 0.0515(6) Uani 1 1 d . . .
O10 O 0.3837(4) 0.4490(3) 0.58081(18) 0.0804(9) Uani 1 1 d . . .
O11 O 0.3819(4) 0.7090(2) 0.6825(2) 0.0907(11) Uani 1 1 d . . .
O12 O 0.0865(3) 0.5155(2) 0.8510(2) 0.0779(9) Uani 1 1 d . . .
Mn2 Mn 0.46762(5) -0.01902(3) 0.30693(3) 0.03237(10) Uani 1 1 d . . .
Mo2 Mo 0.28079(3) 0.05793(2) 0.157301(16) 0.03710(7) Uani 1 1 d . . .
Co2 Co 0.20203(5) 0.13447(3) 0.33470(2) 0.03090(9) Uani 1 1 d . . .
Se3 Se 0.17537(4) -0.02122(2) 0.30648(2) 0.03601(7) Uani 1 1 d . . .
Se4 Se 0.43899(4) 0.14788(2) 0.22138(2) 0.03843(8) Uani 1 1 d . . .
C20 C 0.5983(4) 0.0214(2) 0.3645(2) 0.0481(8) Uani 1 1 d . . .
C21 C 0.4568(4) -0.1296(3) 0.3883(2) 0.0468(8) Uani 1 1 d . . .
C22 C 0.6480(4) -0.0920(3) 0.2363(2) 0.0479(8) Uani 1 1 d . . .
C51 C 0.0113(6) 0.0914(4) 0.1182(4) 0.0896(17) Uani 1 1 d . . .
H51 H -0.0556 0.0433 0.1425 0.108 Uiso 1 1 calc R . .
C52 C 0.0061(7) 0.1815(5) 0.1546(3) 0.100(2) Uani 1 1 d . . .
H52 H -0.0681 0.2060 0.2057 0.121 Uiso 1 1 calc R . .
C53 C 0.1328(8) 0.2248(3) 0.0990(4) 0.0898(17) Uani 1 1 d . . .
H53 H 0.1631 0.2841 0.1062 0.108 Uiso 1 1 calc R . .
C54 C 0.2067(6) 0.1656(4) 0.0310(3) 0.0790(14) Uani 1 1 d . . .
H54 H 0.2969 0.1780 -0.0159 0.095 Uiso 1 1 calc R . .
C55 C 0.1313(7) 0.0887(4) 0.0418(3) 0.0759(13) Uani 1 1 d . . .
H55 H 0.1568 0.0397 0.0026 0.091 Uiso 1 1 calc R . .
C61 C -0.0392(4) 0.1911(3) 0.4104(3) 0.0612(11) Uani 1 1 d . . .
H61 H -0.1424 0.1749 0.4085 0.073 Uiso 1 1 calc R . .
C62 C 0.0265(5) 0.2723(3) 0.3603(3) 0.0591(10) Uani 1 1 d . . .
H62 H -0.0248 0.3203 0.3188 0.071 Uiso 1 1 calc R . .
C63 C 0.1808(5) 0.2696(3) 0.3825(3) 0.0580(10) Uani 1 1 d . . .
H63 H 0.2519 0.3155 0.3584 0.070 Uiso 1 1 calc R . .
C64 C 0.2131(5) 0.1867(3) 0.4474(2) 0.0619(11) Uani 1 1 d . . .
H64 H 0.3083 0.1678 0.4744 0.074 Uiso 1 1 calc R . .
C65 C 0.0765(6) 0.1380(3) 0.4640(2) 0.0629(11) Uani 1 1 d . . .
H65 H 0.0644 0.0797 0.5040 0.076 Uiso 1 1 calc R . .
O2 O 0.4290(3) -0.03702(18) 0.10285(14) 0.0549(6) Uani 1 1 d . . .
O20 O 0.6812(4) 0.0460(2) 0.4025(2) 0.0836(9) Uani 1 1 d . . .
O21 O 0.4551(4) -0.2004(2) 0.43975(18) 0.0718(8) Uani 1 1 d . . .
O22 O 0.7668(4) -0.1378(2) 0.19153(18) 0.0782(9) Uani 1 1 d . . .

loop_
_atom_site_aniso_label
_atom_site_aniso_U_11
_atom_site_aniso_U_22
_atom_site_aniso_U_33
_atom_site_aniso_U_23
_atom_site_aniso_U_13
_atom_site_aniso_U_12
Mn1 0.0320(2) 0.0398(2) 0.0409(3) 0.00110(19) -0.01202(19) -0.00980(19)
Mo1 0.03366(13) 0.03487(13) 0.02909(13) -0.00256(10) -0.00358(10) -0.00259(10)
Co1 0.0348(2) 0.0371(2) 0.0308(2) -0.00645(16) -0.00184(16) -0.00993(17)
Se1 0.03593(15) 0.03125(14) 0.03807(16) -0.00520(12) -0.01031(12) -0.00741(12)
Se2 0.04718(18) 0.03674(16) 0.04055(17) -0.00438(13) -0.00845(14) -0.01685(14)
C10 0.0444(19) 0.067(2) 0.050(2) 0.0056(17) -0.0169(16) -0.0195(17)
C11 0.0440(19) 0.052(2) 0.084(3) 0.0104(19) -0.0323(19) -0.0180(16)
C12 0.0409(19) 0.051(2) 0.059(2) -0.0026(16) -0.0152(16) -0.0121(15)
C31 0.066(2) 0.071(3) 0.0312(18) 0.0004(17) -0.0091(17) 0.012(2)
C32 0.070(3) 0.050(2) 0.062(2) -0.0053(18) -0.041(2) -0.0007(18)
C33 0.0409(19) 0.062(2) 0.053(2) 0.0093(17) -0.0158(16) -0.0056(17)
C34 0.049(2) 0.0479(19) 0.049(2) -0.0091(16) -0.0123(16) 0.0131(16)
C35 0.055(2) 0.046(2) 0.062(2) 0.0161(17) -0.0144(18) -0.0038(17)
C41 0.048(2) 0.0464(19) 0.062(2) -0.0057(17) 0.0154(17) -0.0139(16)
C42 0.0362(18) 0.061(2) 0.054(2) -0.0051(17) 0.0030(15) -0.0047(16)
C43 0.072(3) 0.051(2) 0.082(3) -0.030(2) 0.033(2) -0.018(2)
C44 0.066(3) 0.175(6) 0.061(3) -0.075(3) 0.027(2) -0.059(4)
C45 0.048(2) 0.139(5) 0.031(2) 0.013(2) 0.0028(17) -0.007(3)
O1 0.0388(12) 0.0589(14) 0.0418(13) -0.0046(11) 0.0046(10) 0.0015(10)
O10 0.078(2) 0.126(3) 0.0492(16) -0.0026(16) -0.0264(15) -0.0364(19)
O11 0.085(2) 0.0528(17) 0.147(3) 0.0297(18) -0.068(2) -0.0239(15)
O12 0.0375(15) 0.099(2) 0.093(2) -0.0252(18) 0.0003(14) -0.0121(15)
Mn2 0.0307(2) 0.0348(2) 0.0308(2) -0.00486(17) -0.00772(17) -0.00418(18)
Mo2 0.03672(14) 0.04273(15) 0.03038(13) -0.00612(11) -0.01152(11) -0.00136(11)
Co2 0.03103(19) 0.02974(19) 0.0312(2) -0.00499(15) -0.00488(15) -0.00637(15)
Se3 0.03570(16) 0.03418(15) 0.04030(17) -0.00531(12) -0.00694(12) -0.01216(12)
Se4 0.03696(16) 0.04325(17) 0.03491(16) 0.00364(12) -0.00590(13) -0.01577(13)
C20 0.053(2) 0.0430(18) 0.053(2) 0.0005(15) -0.0257(17) -0.0094(15)
C21 0.053(2) 0.0478(19) 0.0419(18) -0.0030(15) -0.0141(15) -0.0129(16)
C22 0.0374(17) 0.056(2) 0.0428(18) -0.0056(15) -0.0102(14) 0.0032(15)
C51 0.063(3) 0.110(4) 0.107(4) 0.041(3) -0.061(3) -0.035(3)
C52 0.064(3) 0.148(5) 0.055(3) -0.029(3) -0.029(2) 0.060(3)
C53 0.113(4) 0.052(2) 0.122(5) -0.003(3) -0.089(4) 0.008(3)
C54 0.067(3) 0.101(4) 0.054(3) 0.022(3) -0.027(2) 0.001(3)
C55 0.092(3) 0.081(3) 0.064(3) -0.020(2) -0.053(3) 0.005(3)
C61 0.0360(18) 0.074(3) 0.078(3) -0.048(2) 0.0081(18) -0.0140(18)
C62 0.066(2) 0.0408(19) 0.067(2) -0.0171(17) -0.026(2) 0.0113(17)
C63 0.056(2) 0.045(2) 0.075(3) -0.0288(19) 0.0043(19) -0.0174(17)
C64 0.055(2) 0.076(3) 0.057(2) -0.040(2) -0.0240(18) 0.014(2)
C65 0.092(3) 0.045(2) 0.0371(19) -0.0119(15) 0.0140(19) -0.010(2)
O2 0.0564(15) 0.0627(15) 0.0401(13) -0.0200(11) -0.0153(11) 0.0092(12)
O20 0.097(2) 0.077(2) 0.105(2) -0.0020(17) -0.066(2) -0.0316(17)
O21 0.098(2) 0.0601(17) 0.0642(17) 0.0206(14) -0.0352(16) -0.0302(16)
O22 0.0527(16) 0.094(2) 0.0645(18) -0.0241(16) 0.0006(14) 0.0198(15)

loop_
_atom_type_symbol
_atom_type_description
_atom_type_scat_dispersion_real
_atom_type_scat_dispersion_imag
_atom_type_scat_source
C C 0.0033 0.0016 'International Tables Vol C Tables 4.2.6.8 and 6.1.1.4'
H H 0.0000 0.0000 'International Tables Vol C Tables 4.2.6.8 and 6.1.1.4'
O O 0.0106 0.0060 'International Tables Vol C Tables 4.2.6.8 and 6.1.1.4'
Mn Mn 0.3368 0.7283 'International Tables Vol C Tables 4.2.6.8 and 6.1.1.4'
Co Co 0.3494 0.9721 'International Tables Vol C Tables 4.2.6.8 and 6.1.1.4'
Se Se -0.0929 2.2259 'International Tables Vol C Tables 4.2.6.8 and 6.1.1.4'
Mo Mo -1.6832 0.6857 'International Tables Vol C Tables 4.2.6.8 and 6.1.1.4'

loop_
_geom_angle_atom_site_label_1
_geom_angle_atom_site_label_2
_geom_angle_atom_site_label_3
_geom_angle
_geom_angle_site_symmetry_1
_geom_angle_site_symmetry_3
_geom_angle_publ_flag
C11 Mn1 C10 89.17(17) . . ?
C11 Mn1 C12 91.18(17) . . ?
C10 Mn1 C12 97.51(16) . . ?
C11 Mn1 Se1 84.73(11) . . ?
C10 Mn1 Se1 141.66(11) . . ?
C12 Mn1 Se1 120.38(11) . . ?
C11 Mn1 Se2 167.72(13) . . ?
C10 Mn1 Se2 86.26(12) . . ?
C12 Mn1 Se2 100.71(11) . . ?
Se1 Mn1 Se2 91.796(18) . . ?
C11 Mn1 Co1 113.85(12) . . ?
C10 Mn1 Co1 93.63(12) . . ?
C12 Mn1 Co1 152.75(11) . . ?
Se1 Mn1 Co1 55.507(14) . . ?
Se2 Mn1 Co1 55.198(15) . . ?
C11 Mn1 Mo1 130.95(12) . . ?
C10 Mn1 Mo1 138.77(12) . . ?
C12 Mn1 Mo1 91.49(11) . . ?
Se1 Mn1 Mo1 52.592(12) . . ?
Se2 Mn1 Mo1 52.510(12) . . ?
Co1 Mn1 Mo1 64.329(14) . . ?
O1 Mo1 C32 109.82(13) . . ?
O1 Mo1 C31 87.21(12) . . ?
C32 Mo1 C31 34.54(13) . . ?
O1 Mo1 C35 100.12(12) . . ?
C32 Mo1 C35 57.22(13) . . ?
C31 Mo1 C35 34.43(13) . . ?
O1 Mo1 C34 134.40(12) . . ?
C32 Mo1 C34 56.11(12) . . ?
C31 Mo1 C34 56.57(12) . . ?
C35 Mo1 C34 34.37(12) . . ?
O1 Mo1 Se1 108.45(8) . . ?
C32 Mo1 Se1 93.32(10) . . ?
C31 Mo1 Se1 126.09(11) . . ?
C35 Mo1 Se1 144.89(9) . . ?
C34 Mo1 Se1 115.08(9) . . ?
O1 Mo1 Se2 106.95(8) . . ?
C32 Mo1 Se2 139.96(10) . . ?
C31 Mo1 Se2 135.75(10) . . ?
C35 Mo1 Se2 101.32(10) . . ?
C34 Mo1 Se2 86.69(9) . . ?
Se1 Mo1 Se2 89.640(13) . . ?
O1 Mo1 C33 142.50(12) . . ?
C32 Mo1 C33 34.20(12) . . ?
C31 Mo1 C33 56.48(13) . . ?
C35 Mo1 C33 56.08(12) . . ?
C34 Mo1 C33 32.56(12) . . ?
Se1 Mo1 C33 88.87(9) . . ?
Se2 Mo1 C33 106.12(9) . . ?
O1 Mo1 Co1 138.14(8) . . ?
C32 Mo1 Co1 106.70(11) . . ?
C31 Mo1 Co1 134.51(10) . . ?
C35 Mo1 Co1 116.70(10) . . ?
C34 Mo1 Co1 83.58(8) . . ?
Se1 Mo1 Co1 49.163(11) . . ?
Se2 Mo1 Co1 49.137(11) . . ?
C33 Mo1 Co1 78.23(8) . . ?
O1 Mo1 Mn1 87.46(8) . . ?
C32 Mo1 Mn1 144.10(10) . . ?
C31 Mo1 Mn1 172.24(9) . . ?
C35 Mo1 Mn1 152.70(10) . . ?
C34 Mo1 Mn1 130.80(8) . . ?
Se1 Mo1 Mn1 50.869(11) . . ?
Se2 Mo1 Mn1 51.520(13) . . ?
C33 Mo1 Mn1 127.53(8) . . ?
Co1 Mo1 Mn1 50.697(13) . . ?
C44 Co1 C45 40.5(2) . . ?
C44 Co1 C41 66.57(17) . . ?
C45 Co1 C41 39.39(16) . . ?
C44 Co1 C43 40.01(19) . . ?
C45 Co1 C43 66.96(19) . . ?
C41 Co1 C43 65.62(14) . . ?
C44 Co1 C42 66.33(17) . . ?
C45 Co1 C42 66.49(16) . . ?
C41 Co1 C42 39.36(14) . . ?
C43 Co1 C42 38.57(15) . . ?
C44 Co1 Se2 98.35(14) . . ?
C45 Co1 Se2 128.69(15) . . ?
C41 Co1 Se2 164.88(11) . . ?
C43 Co1 Se2 102.47(11) . . ?
C42 Co1 Se2 135.07(10) . . ?
C44 Co1 Se1 155.9(2) . . ?
C45 Co1 Se1 116.01(17) . . ?
C41 Co1 Se1 97.85(10) . . ?
C43 Co1 Se1 151.10(15) . . ?
C42 Co1 Se1 113.88(11) . . ?
Se2 Co1 Se1 96.760(17) . . ?
C44 Co1 Mn1 114.99(17) . . ?
C45 Co1 Mn1 104.65(12) . . ?
C41 Co1 Mn1 126.74(10) . . ?
C43 Co1 Mn1 150.36(15) . . ?
C42 Co1 Mn1 165.61(11) . . ?
Se2 Co1 Mn1 59.297(16) . . ?
Se1 Co1 Mn1 58.535(15) . . ?
C44 Co1 Mo1 148.89(17) . . ?
C45 Co1 Mo1 167.53(15) . . ?
C41 Co1 Mo1 140.78(12) . . ?
C43 Co1 Mo1 125.49(14) . . ?
C42 Co1 Mo1 122.04(11) . . ?
Se2 Co1 Mo1 53.386(12) . . ?
Se1 Co1 Mo1 53.301(12) . . ?
Mn1 Co1 Mo1 64.974(14) . . ?
Co1 Se1 Mn1 65.958(17) . . ?
Co1 Se1 Mo1 77.536(14) . . ?
Mn1 Se1 Mo1 76.539(15) . . ?
Co1 Se2 Mn1 65.505(16) . . ?
Co1 Se2 Mo1 77.476(14) . . ?
Mn1 Se2 Mo1 75.969(15) . . ?
O10 C10 Mn1 177.8(3) . . ?
O11 C11 Mn1 177.9(3) . . ?
O12 C12 Mn1 179.3(3) . . ?
C35 C31 C32 107.8(3) . . ?
C35 C31 Mo1 73.0(2) . . ?
C32 C31 Mo1 72.6(2) . . ?
C31 C32 C33 108.1(3) . . ?
C31 C32 Mo1 72.8(2) . . ?
C33 C32 Mo1 76.9(2) . . ?
C34 C33 C32 107.7(3) . . ?
C34 C33 Mo1 72.81(19) . . ?
C32 C33 Mo1 68.86(19) . . ?
C33 C34 C35 108.7(3) . . ?
C33 C34 Mo1 74.63(19) . . ?
C35 C34 Mo1 70.00(18) . . ?
C31 C35 C34 107.5(3) . . ?
C31 C35 Mo1 72.5(2) . . ?
C34 C35 Mo1 75.63(19) . . ?
C45 C41 C42 109.4(4) . . ?
C45 C41 Co1 70.1(2) . . ?
C42 C41 Co1 71.44(19) . . ?
C43 C42 C41 107.7(4) . . ?
C43 C42 Co1 69.9(2) . . ?
C41 C42 Co1 69.19(19) . . ?
C42 C43 C44 108.8(4) . . ?
C42 C43 Co1 71.6(2) . . ?
C44 C43 Co1 68.8(2) . . ?
C43 C44 C45 107.5(4) . . ?
C43 C44 Co1 71.2(2) . . ?
C45 C44 Co1 70.5(2) . . ?
C41 C45 C44 106.7(4) . . ?
C41 C45 Co1 70.5(2) . . ?
C44 C45 Co1 69.1(2) . . ?
C22 Mn2 C20 94.76(16) . . ?
C22 Mn2 C21 91.24(16) . . ?
C20 Mn2 C21 89.82(15) . . ?
C22 Mn2 Se3 121.07(11) . . ?
C20 Mn2 Se3 143.70(12) . . ?
C21 Mn2 Se3 84.20(11) . . ?
C22 Mn2 Se4 100.39(11) . . ?
C20 Mn2 Se4 87.40(10) . . ?
C21 Mn2 Se4 168.23(11) . . ?
Se3 Mn2 Se4 91.288(17) . . ?
C22 Mn2 Co2 152.20(11) . . ?
C20 Mn2 Co2 96.29(11) . . ?
C21 Mn2 Co2 114.19(11) . . ?
Se3 Mn2 Co2 54.978(14) . . ?
Se4 Mn2 Co2 54.870(14) . . ?
C22 Mn2 Mo2 91.03(10) . . ?
C20 Mn2 Mo2 140.04(11) . . ?
C21 Mn2 Mo2 129.61(11) . . ?
Se3 Mn2 Mo2 52.593(12) . . ?
Se4 Mn2 Mo2 52.695(12) . . ?
Co2 Mn2 Mo2 64.499(13) . . ?
O2 Mo2 C51 111.78(19) . . ?
O2 Mo2 C55 87.92(13) . . ?
C51 Mo2 C55 33.45(16) . . ?
O2 Mo2 C54 96.85(15) . . ?
C51 Mo2 C54 55.17(16) . . ?
C55 Mo2 C54 32.35(15) . . ?
O2 Mo2 C53 129.39(18) . . ?
C51 Mo2 C53 55.91(17) . . ?
C55 Mo2 C53 54.79(15) . . ?
C54 Mo2 C53 33.31(16) . . ?
O2 Mo2 C52 143.38(14) . . ?
C51 Mo2 C52 34.70(18) . . ?
C55 Mo2 C52 55.63(15) . . ?
C54 Mo2 C52 55.06(16) . . ?
C53 Mo2 C52 32.93(17) . . ?
O2 Mo2 Se3 106.64(8) . . ?
C51 Mo2 Se3 93.61(13) . . ?
C55 Mo2 Se3 123.99(15) . . ?
C54 Mo2 Se3 146.68(12) . . ?
C53 Mo2 Se3 122.02(18) . . ?
C52 Mo2 Se3 93.08(14) . . ?
O2 Mo2 Se4 107.97(8) . . ?
C51 Mo2 Se4 137.59(16) . . ?
C55 Mo2 Se4 138.50(14) . . ?
C54 Mo2 Se4 106.40(15) . . ?
C53 Mo2 Se4 87.42(11) . . ?
C52 Mo2 Se4 102.90(17) . . ?
Se3 Mo2 Se4 88.702(12) . . ?
O2 Mo2 Co2 137.19(7) . . ?
C51 Mo2 Co2 104.98(17) . . ?
C55 Mo2 Co2 134.25(12) . . ?
C54 Mo2 Co2 122.44(14) . . ?
C53 Mo2 Co2 89.31(14) . . ?
C52 Mo2 Co2 78.73(11) . . ?
Se3 Mo2 Co2 48.680(11) . . ?
Se4 Mo2 Co2 48.702(11) . . ?
O2 Mo2 Mn2 86.24(7) . . ?
C51 Mo2 Mn2 144.18(14) . . ?
C55 Mo2 Mn2 170.16(13) . . ?
C54 Mo2 Mn2 156.67(14) . . ?
C53 Mo2 Mn2 134.56(12) . . ?
C52 Mo2 Mn2 129.22(11) . . ?
Se3 Mo2 Mn2 50.819(12) . . ?
Se4 Mo2 Mn2 51.180(12) . . ?
Co2 Mo2 Mn2 50.956(12) . . ?
C65 Co2 C64 39.80(15) . . ?
C65 Co2 C63 66.56(15) . . ?
C64 Co2 C63 39.92(15) . . ?
C65 Co2 C61 39.77(16) . . ?
C64 Co2 C61 66.70(15) . . ?
C63 Co2 C61 66.07(14) . . ?
C65 Co2 C62 66.44(15) . . ?
C64 Co2 C62 66.53(14) . . ?
C63 Co2 C62 39.12(14) . . ?
C61 Co2 C62 39.36(15) . . ?
C65 Co2 Se3 101.61(11) . . ?
C64 Co2 Se3 132.58(13) . . ?
C63 Co2 Se3 167.38(11) . . ?
C61 Co2 Se3 102.20(10) . . ?
C62 Co2 Se3 133.45(11) . . ?
C65 Co2 Se4 151.86(13) . . ?
C64 Co2 Se4 112.96(12) . . ?
C63 Co2 Se4 96.27(10) . . ?
C61 Co2 Se4 153.60(13) . . ?
C62 Co2 Se4 114.79(12) . . ?
Se3 Co2 Se4 96.349(17) . . ?
C65 Co2 Mn2 114.05(12) . . ?
C64 Co2 Mn2 105.85(10) . . ?
C63 Co2 Mn2 129.38(11) . . ?
C61 Co2 Mn2 147.64(13) . . ?
C62 Co2 Mn2 168.23(11) . . ?
Se3 Co2 Mn2 58.314(15) . . ?
Se4 Co2 Mn2 58.746(15) . . ?
C65 Co2 Mo2 152.66(12) . . ?
C64 Co2 Mo2 165.62(11) . . ?
C63 Co2 Mo2 137.33(12) . . ?
C61 Co2 Mo2 127.28(11) . . ?
C62 Co2 Mo2 120.93(11) . . ?
Se3 Co2 Mo2 53.102(12) . . ?
Se4 Co2 Mo2 53.297(12) . . ?
Mn2 Co2 Mo2 64.545(13) . . ?
Co2 Se3 Mn2 66.708(16) . . ?
Co2 Se3 Mo2 78.218(14) . . ?
Mn2 Se3 Mo2 76.588(15) . . ?
Co2 Se4 Mn2 66.385(16) . . ?
Co2 Se4 Mo2 78.001(14) . . ?
Mn2 Se4 Mo2 76.125(15) . . ?
O20 C20 Mn2 178.9(3) . . ?
O21 C21 Mn2 178.0(3) . . ?
O22 C22 Mn2 178.3(3) . . ?
C55 C51 C52 107.0(4) . . ?
C55 C51 Mo2 73.8(2) . . ?
C52 C51 Mo2 76.0(2) . . ?
C53 C52 C51 105.8(4) . . ?
C53 C52 Mo2 73.0(2) . . ?
C51 C52 Mo2 69.3(2) . . ?
C54 C53 C52 107.8(5) . . ?
C54 C53 Mo2 71.3(2) . . ?
C52 C53 Mo2 74.0(3) . . ?
C55 C54 C53 109.6(5) . . ?
C55 C54 Mo2 73.4(2) . . ?
C53 C54 Mo2 75.4(2) . . ?
C54 C55 C51 109.7(4) . . ?
C54 C55 Mo2 74.3(2) . . ?
C51 C55 Mo2 72.8(2) . . ?
C62 C61 C65 107.8(3) . . ?
C62 C61 Co2 70.6(2) . . ?
C65 C61 Co2 69.4(2) . . ?
C63 C62 C61 108.1(3) . . ?
C63 C62 Co2 69.8(2) . . ?
C61 C62 Co2 70.09(19) . . ?
C62 C63 C64 108.7(3) . . ?
C62 C63 Co2 71.11(19) . . ?
C64 C63 Co2 70.01(19) . . ?
C65 C64 C63 107.1(3) . . ?
C65 C64 Co2 69.82(19) . . ?
C63 C64 Co2 70.07(19) . . ?
C64 C65 C61 108.3(3) . . ?
C64 C65 Co2 70.4(2) . . ?
C61 C65 Co2 70.9(2) . . ?

loop_
_geom_bond_atom_site_label_1
_geom_bond_atom_site_label_2
_geom_bond_distance
_geom_bond_site_symmetry_2
_geom_bond_publ_flag
Mn1 C11 1.781(4) . ?
Mn1 C10 1.798(4) . ?
Mn1 C12 1.800(4) . ?
Mn1 Se1 2.3885(5) . ?
Mn1 Se2 2.4163(5) . ?
Mn1 Co1 2.5574(6) . ?
Mn1 Mo1 2.9946(5) . ?
Mo1 O1 1.696(2) . ?
Mo1 C32 2.345(3) . ?
Mo1 C31 2.347(3) . ?
Mo1 C35 2.354(3) . ?
Mo1 C34 2.427(3) . ?
Mo1 Se1 2.4459(4) . ?
Mo1 Se2 2.4492(4) . ?
Mo1 C33 2.449(3) . ?
Mo1 Co1 2.9787(5) . ?
Co1 C44 2.028(4) . ?
Co1 C45 2.046(4) . ?
Co1 C41 2.050(3) . ?
Co1 C43 2.058(4) . ?
Co1 C42 2.079(3) . ?
Co1 Se2 2.3076(5) . ?
Co1 Se1 2.3080(5) . ?
C10 O10 1.140(4) . ?
C11 O11 1.157(4) . ?
C12 O12 1.143(4) . ?
C31 C35 1.391(5) . ?
C31 C32 1.393(5) . ?
C32 C33 1.413(5) . ?
C33 C34 1.367(5) . ?
C34 C35 1.414(5) . ?
C41 C45 1.381(6) . ?
C41 C42 1.391(5) . ?
C42 C43 1.366(5) . ?
C43 C44 1.398(7) . ?
C44 C45 1.410(7) . ?
Mn2 C22 1.779(3) . ?
Mn2 C20 1.787(3) . ?
Mn2 C21 1.798(3) . ?
Mn2 Se3 2.3887(5) . ?
Mn2 Se4 2.4056(5) . ?
Mn2 Co2 2.5784(6) . ?
Mn2 Mo2 2.9975(5) . ?
Mo2 O2 1.698(2) . ?
Mo2 C51 2.331(4) . ?
Mo2 C55 2.344(4) . ?
Mo2 C54 2.354(4) . ?
Mo2 C53 2.404(4) . ?
Mo2 C52 2.417(4) . ?
Mo2 Se3 2.4478(4) . ?
Mo2 Se4 2.4560(4) . ?
Mo2 Co2 2.9964(5) . ?
Co2 C65 2.035(3) . ?
Co2 C64 2.042(3) . ?
Co2 C63 2.043(3) . ?
Co2 C61 2.054(3) . ?
Co2 C62 2.060(3) . ?
Co2 Se3 2.2988(5) . ?
Co2 Se4 2.3014(5) . ?
C20 O20 1.142(4) . ?
C21 O21 1.142(4) . ?
C22 O22 1.144(4) . ?
C51 C55 1.346(6) . ?
C51 C52 1.418(7) . ?
C52 C53 1.367(7) . ?
C53 C54 1.365(7) . ?
C54 C55 1.309(6) . ?
C61 C62 1.386(5) . ?
C61 C65 1.391(6) . ?
C62 C63 1.374(5) . ?
C63 C64 1.395(5) . ?
C64 C65 1.388(5) . ?
